data_1555286
loop_
_publ_author_name
'\'Alvarez, Mar\'ia'
'Galindo, Agust\'in'
'P\'erez, Pedro J.'
'Carmona, Ernesto'

_publ_section_title
;
 Molybdenum and tungsten complexes with carbon dioxide and ethylene
 ligands
;
_journal_issue 37
_journal_name_full 'Chemical Science'
_journal_page_first 8541
_journal_paper_doi 10.1039/C9SC03225H
_journal_volume 10
_journal_year 2019
_chemical_formula_moiety 'C37 H39 N P2 W'
_chemical_formula_sum 'C37 H39 N P2 W'
_chemical_formula_weight 743.48
_chemical_properties_physical 'air-sensitive, moisture-sensitive,Air-sensitive,Moisture-sensitive'
_space_group_crystal_system monoclinic
_space_group_IT_number 14
_space_group_name_Hall '-P 2yn'
_space_group_name_H-M_alt 'P 1 21/n 1'
_atom_sites_solution_hydrogens geom
_audit_creation_date 2018-05-24
_audit_creation_method
;
Olex2 1.2
(compiled 2018.05.18 svn.r3508 for OlexSys, GUI svn.r5497)
;
_audit_update_record
;
2019-04-23 deposited with the CCDC.	2019-08-13 downloaded from the CCDC.
;
_cell_angle_alpha 90
_cell_angle_beta 103.040(2)
_cell_angle_gamma 90
_cell_formula_units_Z 4
_cell_length_a 13.5747(4)
_cell_length_b 14.5270(4)
_cell_length_c 15.6334(5)
_cell_measurement_reflns_used 9998
_cell_measurement_temperature 100.0
_cell_measurement_theta_max 30.45
_cell_measurement_theta_min 2.66
_cell_volume 3003.40(16)
_computing_cell_refinement 'Bruker Apex3, 2017'
_computing_data_collection 'Bruker Apex3, 2017'
_computing_data_reduction 'SAINT v8.38A (Bruker, 2017)'
_computing_molecular_graphics 'Olex2 (Dolomanov et al., 2009)'
_computing_publication_material 'Olex2 (Dolomanov et al., 2009)'
_computing_structure_refinement 'XL (Sheldrick, 2014)'
_computing_structure_solution 'XT (Sheldrick, 2015)'
_diffrn_ambient_temperature 100.0
_diffrn_measured_fraction_theta_full 0.999
_diffrn_measured_fraction_theta_max 0.999
_diffrn_measurement_device 'Bruker D8 Quest'
_diffrn_measurement_device_type 'Bruker D8 Quest'
_diffrn_measurement_method '\f and \w scans'
_diffrn_radiation_monochromator multilayer
_diffrn_radiation_probe x-ray
_diffrn_radiation_type MoK\a
_diffrn_radiation_wavelength 0.71073
_diffrn_reflns_av_R_equivalents 0.0971
_diffrn_reflns_av_unetI/netI 0.0415
_diffrn_reflns_Laue_measured_fraction_full 0.999
_diffrn_reflns_Laue_measured_fraction_max 0.999
_diffrn_reflns_limit_h_max 16
_diffrn_reflns_limit_h_min -16
_diffrn_reflns_limit_k_max 17
_diffrn_reflns_limit_k_min -17
_diffrn_reflns_limit_l_max 19
_diffrn_reflns_limit_l_min -19
_diffrn_reflns_number 60609
_diffrn_reflns_point_group_measured_fraction_full 0.999
_diffrn_reflns_point_group_measured_fraction_max 0.999
_diffrn_reflns_theta_full 25.242
_diffrn_reflns_theta_max 26.022
_diffrn_reflns_theta_min 2.256
_diffrn_source 'microfocus sealed x-ray tube'
_diffrn_source_type 'Incoatec I/mS high brilliance'
_diffrn_standards_number 0
_exptl_absorpt_coefficient_mu 3.981
_exptl_absorpt_correction_T_max 0.0699
_exptl_absorpt_correction_T_min 0.0343
_exptl_absorpt_correction_type multi-scan
_exptl_absorpt_process_details
;
SADABS-2016/2 (Bruker,2016/2) was used for absorption correction. 
wR2(int) was 0.1018 before and 0.0837 after correction. 
The Ratio of minimum to maximum transmission is 0.4907. 
The \l/2 correction factor is Not present.
;
_exptl_crystal_colour orange
_exptl_crystal_colour_primary orange
_exptl_crystal_density_diffrn 1.644
_exptl_crystal_description plate
_exptl_crystal_F_000 1488
_exptl_crystal_recrystallization_method 'Crystallised from a mixture of THF and hexane by cooling'
_exptl_crystal_size_max 0.095
_exptl_crystal_size_mid 0.085
_exptl_crystal_size_min 0.015
_refine_diff_density_max 2.209
_refine_diff_density_min -1.156
_refine_diff_density_rms 0.116
_refine_ls_extinction_method none
_refine_ls_goodness_of_fit_ref 1.047
_refine_ls_hydrogen_treatment constr
_refine_ls_matrix_type full
_refine_ls_number_parameters 370
_refine_ls_number_reflns 5921
_refine_ls_number_restraints 15
_refine_ls_restrained_S_all 1.050
_refine_ls_R_factor_all 0.0467
_refine_ls_R_factor_gt 0.0301
_refine_ls_shift/su_max 0.001
_refine_ls_shift/su_mean 0.000
_refine_ls_structure_factor_coef Fsqd
_refine_ls_weighting_details 'w=1/[\s^2^(Fo^2^)+8.6323P] where P=(Fo^2^+2Fc^2^)/3'
_refine_ls_weighting_scheme calc
_refine_ls_wR_factor_gt 0.0579
_refine_ls_wR_factor_ref 0.0642
_reflns_Friedel_coverage 0.000
_reflns_number_gt 4746
_reflns_number_total 5921
_reflns_threshold_expression 'I > 2\s(I)'
_cod_data_source_file c9sc03225h2.cif
_cod_data_source_block compound_1b
_cod_original_sg_symbol_H-M 'P 21/n'
_cod_database_code 1555286
_shelx_shelxl_version_number 2016/6
_shelx_space_group_comment
;
The symmetry employed for this shelxl refinement is uniquely defined
by the following loop, which should always be used as a source of
symmetry information in preference to the above space-group names.
They are only intended as comments.
;
_shelx_estimated_absorpt_t_max 0.943
_shelx_estimated_absorpt_t_min 0.704
_olex2_refinement_description
;
1. Fixed Uiso
 At 1.2 times of:
  All C(H) groups, All C(H,H) groups
2. Rigid bond restraints
 C21, C22, C23
 with sigma for 1-2 distances of 0.002 and sigma for 1-3 distances of 0.002
3. Uiso/Uaniso restraints and constraints
C21 \\sim C22 \\sim C23: within 2A with sigma of 0.01 and sigma for terminal
atoms of 0.01
4.a Secondary CH2 refined with riding coordinates:
 C6(H6A,H6B), C19(H19A,H19B), C32(H32A,H32B), C33(H33A,H33B), C34(H34A,H34B),
 C35(H35A,H35B), C36(H36A,H36B), C37(H37A,H37B)
4.b Aromatic/amide H refined with riding coordinates:
 C2(H2), C3(H3), C4(H4), C8(H8), C9(H9), C10(H10), C11(H11), C12(H12),
 C14(H14), C15(H15), C16(H16), C17(H17), C18(H18), C21(H21), C22(H22), C23(H23),
  C24(H24), C25(H25), C27(H27), C28(H28), C29(H29), C30(H30), C31(H31)
;
_olex2_diffrn_ambient_temperature_device 'Oxford Cryosystems'
_olex2_exptl_crystal_mounting_method 'The crystal was mounted on a 75 micro/m MITEGEN holder with Parabar oil'
_olex2_submission_special_instructions 'No special instructions were received'

loop_
_space_group_symop_operation_xyz
'x, y, z'
'-x+1/2, y+1/2, -z+1/2'
'-x, -y, -z'
'x-1/2, -y-1/2, z-1/2'

loop_
_atom_site_label
_atom_site_type_symbol
_atom_site_fract_x
_atom_site_fract_y
_atom_site_fract_z
_atom_site_U_iso_or_equiv
_atom_site_adp_type
_atom_site_occupancy
_atom_site_site_symmetry_order
_atom_site_calc_flag
_atom_site_refinement_flags_posn
_atom_site_refinement_flags_adp
W1 W 0.47224(2) 0.73339(2) 0.40496(2) 0.02251(6) Uani 1 1 d . .
P1 P 0.48762(9) 0.68241(7) 0.26018(8) 0.0244(2) Uani 1 1 d . .
P2 P 0.38603(8) 0.75413(7) 0.52437(7) 0.0237(2) Uani 1 1 d . .
N1 N 0.3569(3) 0.6171(2) 0.3817(2) 0.0230(8) Uani 1 1 d . .
C1 C 0.3073(3) 0.5910(3) 0.4435(3) 0.0240(9) Uani 1 1 d . .
C2 C 0.2436(3) 0.5144(3) 0.4323(3) 0.0261(10) Uani 1 1 d . .
H2 H 0.208460 0.498543 0.476319 0.031 Uiso 1 1 calc R .
C3 C 0.2319(3) 0.4620(3) 0.3574(3) 0.0287(10) Uani 1 1 d . .
H3 H 0.191480 0.407931 0.350218 0.034 Uiso 1 1 calc R .
C4 C 0.2799(3) 0.4895(3) 0.2933(3) 0.0280(10) Uani 1 1 d . .
H4 H 0.271869 0.455089 0.240554 0.034 Uiso 1 1 calc R .
C5 C 0.3403(3) 0.5679(3) 0.3057(3) 0.0259(10) Uani 1 1 d . .
C6 C 0.3782(3) 0.6051(3) 0.2298(3) 0.0289(10) Uani 1 1 d . .
H6A H 0.322393 0.638730 0.190495 0.035 Uiso 1 1 calc R .
H6B H 0.396815 0.552655 0.196153 0.035 Uiso 1 1 calc R .
C7 C 0.5980(4) 0.6166(3) 0.2456(3) 0.0291(10) Uani 1 1 d . .
C8 C 0.5948(4) 0.5235(3) 0.2234(3) 0.0352(11) Uani 1 1 d . .
H8 H 0.532493 0.491056 0.213516 0.042 Uiso 1 1 calc R .
C9 C 0.6827(4) 0.4779(4) 0.2156(4) 0.0439(13) Uani 1 1 d . .
H9 H 0.679603 0.414700 0.199723 0.053 Uiso 1 1 calc R .
C10 C 0.7736(4) 0.5234(4) 0.2305(4) 0.0437(13) Uani 1 1 d . .
H10 H 0.833145 0.491741 0.225113 0.052 Uiso 1 1 calc R .
C11 C 0.7781(4) 0.6151(4) 0.2532(3) 0.0394(12) Uani 1 1 d . .
H11 H 0.840867 0.646885 0.263952 0.047 Uiso 1 1 calc R .
C12 C 0.6911(4) 0.6607(3) 0.2605(3) 0.0332(11) Uani 1 1 d . .
H12 H 0.694991 0.724025 0.276024 0.040 Uiso 1 1 calc R .
C13 C 0.4730(3) 0.7574(3) 0.1624(3) 0.0255(9) Uani 1 1 d . .
C14 C 0.4045(3) 0.7411(3) 0.0824(3) 0.0294(10) Uani 1 1 d . .
H14 H 0.358100 0.691370 0.077478 0.035 Uiso 1 1 calc R .
C15 C 0.4037(4) 0.7970(3) 0.0102(3) 0.0335(11) Uani 1 1 d . .
H15 H 0.356366 0.785446 -0.043538 0.040 Uiso 1 1 calc R .
C16 C 0.4713(4) 0.8694(3) 0.0157(3) 0.0335(11) Uani 1 1 d . .
H16 H 0.471761 0.906460 -0.034226 0.040 Uiso 1 1 calc R .
C17 C 0.5383(4) 0.8870(3) 0.0950(3) 0.0324(11) Uani 1 1 d . .
H17 H 0.583935 0.937325 0.099780 0.039 Uiso 1 1 calc R .
C18 C 0.5392(4) 0.8315(3) 0.1674(3) 0.0297(10) Uani 1 1 d . .
H18 H 0.585720 0.844262 0.221254 0.036 Uiso 1 1 calc R .
C19 C 0.3227(3) 0.6425(3) 0.5286(3) 0.0259(10) Uani 1 1 d . .
H19A H 0.363912 0.604453 0.576011 0.031 Uiso 1 1 calc R .
H19B H 0.256207 0.653060 0.543062 0.031 Uiso 1 1 calc R .
C20 C 0.4568(3) 0.7724(3) 0.6380(3) 0.0255(9) Uani 1 1 d . .
C21 C 0.4841(4) 0.7022(3) 0.6979(3) 0.0401(12) Uani 1 1 d . U
H21 H 0.461529 0.641186 0.682919 0.048 Uiso 1 1 calc R .
C22 C 0.5463(5) 0.7213(3) 0.7824(3) 0.0490(14) Uani 1 1 d . U
H22 H 0.569670 0.671974 0.821627 0.059 Uiso 1 1 calc R .
C23 C 0.5722(4) 0.8080(3) 0.8075(3) 0.0401(12) Uani 1 1 d . U
H23 H 0.607300 0.820579 0.866098 0.048 Uiso 1 1 calc R .
C24 C 0.5478(4) 0.8782(3) 0.7480(3) 0.0341(11) Uani 1 1 d . .
H24 H 0.570022 0.939077 0.764226 0.041 Uiso 1 1 calc R .
C25 C 0.4909(3) 0.8610(3) 0.6643(3) 0.0309(11) Uani 1 1 d . .
H25 H 0.474604 0.910420 0.623789 0.037 Uiso 1 1 calc R .
C26 C 0.2835(3) 0.8390(3) 0.5159(3) 0.0254(10) Uani 1 1 d . .
C27 C 0.3054(3) 0.9308(3) 0.5002(3) 0.0279(10) Uani 1 1 d . .
H27 H 0.372447 0.947340 0.497798 0.034 Uiso 1 1 calc R .
C28 C 0.2309(3) 0.9981(3) 0.4881(3) 0.0289(10) Uani 1 1 d . .
H28 H 0.247541 1.060212 0.478671 0.035 Uiso 1 1 calc R .
C29 C 0.1333(3) 0.9749(3) 0.4896(3) 0.0297(10) Uani 1 1 d . .
H29 H 0.081959 1.020631 0.480188 0.036 Uiso 1 1 calc R .
C30 C 0.1102(4) 0.8845(3) 0.5050(3) 0.0355(12) Uani 1 1 d . .
H30 H 0.042895 0.868288 0.506882 0.043 Uiso 1 1 calc R .
C31 C 0.1847(3) 0.8175(3) 0.5178(3) 0.0287(10) Uani 1 1 d . .
H31 H 0.167641 0.755715 0.528028 0.034 Uiso 1 1 calc R .
C32 C 0.5819(3) 0.8308(3) 0.4885(3) 0.0293(10) Uani 1 1 d . .
H32A H 0.559954 0.895688 0.489271 0.035 Uiso 1 1 calc R .
H32B H 0.617698 0.807696 0.546805 0.035 Uiso 1 1 calc R .
C33 C 0.6224(3) 0.8035(3) 0.4154(3) 0.0283(10) Uani 1 1 d . .
H33A H 0.683013 0.763566 0.428708 0.034 Uiso 1 1 calc R .
H33B H 0.625251 0.851586 0.371157 0.034 Uiso 1 1 calc R .
C34 C 0.4212(3) 0.8672(3) 0.3410(3) 0.0306(11) Uani 1 1 d . .
H34A H 0.415323 0.919110 0.380591 0.037 Uiso 1 1 calc R .
H34B H 0.450719 0.885207 0.291010 0.037 Uiso 1 1 calc R .
C35 C 0.3373(3) 0.8041(3) 0.3217(3) 0.0271(10) Uani 1 1 d . .
H35A H 0.315685 0.783061 0.260039 0.033 Uiso 1 1 calc R .
H35B H 0.280253 0.816998 0.349712 0.033 Uiso 1 1 calc R .
C36 C 0.5491(3) 0.6326(3) 0.5098(3) 0.0277(10) Uani 1 1 d . .
H36A H 0.605814 0.657024 0.555477 0.033 Uiso 1 1 calc R .
H36B H 0.504255 0.590436 0.533242 0.033 Uiso 1 1 calc R .
C37 C 0.5719(3) 0.6073(3) 0.4286(3) 0.0267(10) Uani 1 1 d . .
H37A H 0.541368 0.549228 0.401843 0.032 Uiso 1 1 calc R .
H37B H 0.642860 0.615772 0.424064 0.032 Uiso 1 1 calc R .

loop_
_atom_site_aniso_label
_atom_site_aniso_U_11
_atom_site_aniso_U_22
_atom_site_aniso_U_33
_atom_site_aniso_U_23
_atom_site_aniso_U_13
_atom_site_aniso_U_12
W1 0.02299(9) 0.01965(9) 0.02407(9) 0.00099(8) 0.00356(6) -0.00061(8)
P1 0.0258(6) 0.0213(6) 0.0253(6) 0.0005(4) 0.0044(5) -0.0004(4)
P2 0.0221(5) 0.0244(6) 0.0240(6) 0.0004(4) 0.0040(4) -0.0005(4)
N1 0.0198(18) 0.0169(18) 0.031(2) 0.0017(15) 0.0039(15) -0.0019(14)
C1 0.020(2) 0.019(2) 0.029(2) 0.0039(18) -0.0017(18) 0.0013(17)
C2 0.024(2) 0.024(2) 0.028(2) 0.0057(19) 0.0005(19) -0.0007(18)
C3 0.027(2) 0.023(2) 0.033(3) 0.0020(19) 0.000(2) -0.0012(18)
C4 0.029(2) 0.024(2) 0.028(3) 0.0013(19) -0.001(2) 0.0000(18)
C5 0.023(2) 0.027(2) 0.026(2) 0.0020(18) 0.0013(18) -0.0002(18)
C6 0.031(3) 0.025(2) 0.029(3) -0.0026(19) 0.004(2) -0.0047(19)
C7 0.037(3) 0.030(3) 0.021(2) 0.0042(19) 0.009(2) 0.005(2)
C8 0.044(3) 0.027(3) 0.034(3) 0.001(2) 0.007(2) 0.003(2)
C9 0.060(4) 0.030(3) 0.040(3) 0.004(2) 0.008(3) 0.013(3)
C10 0.047(3) 0.050(3) 0.038(3) 0.010(3) 0.016(3) 0.019(3)
C11 0.037(3) 0.045(3) 0.037(3) 0.008(2) 0.011(2) 0.009(2)
C12 0.035(3) 0.033(3) 0.034(3) 0.004(2) 0.013(2) 0.005(2)
C13 0.027(2) 0.025(2) 0.025(2) 0.0006(18) 0.0065(18) 0.0054(18)
C14 0.032(2) 0.026(2) 0.031(2) -0.0010(19) 0.0071(19) 0.0026(19)
C15 0.037(3) 0.037(3) 0.026(2) 0.000(2) 0.005(2) 0.010(2)
C16 0.043(3) 0.031(3) 0.027(3) 0.007(2) 0.009(2) 0.008(2)
C17 0.035(3) 0.023(2) 0.040(3) 0.006(2) 0.011(2) 0.002(2)
C18 0.033(3) 0.027(2) 0.028(3) 0.0010(19) 0.005(2) 0.0015(19)
C19 0.032(3) 0.020(2) 0.026(2) 0.0032(18) 0.0087(19) 0.0014(18)
C20 0.024(2) 0.028(2) 0.026(2) -0.0020(19) 0.0075(17) -0.0032(19)
C21 0.056(3) 0.027(2) 0.031(2) 0.0016(19) -0.003(2) -0.005(2)
C22 0.093(4) 0.026(2) 0.020(2) 0.0050(19) -0.006(2) 0.015(2)
C23 0.044(3) 0.036(2) 0.035(3) -0.006(2) -0.004(2) 0.001(2)
C24 0.032(3) 0.031(3) 0.037(3) -0.006(2) 0.002(2) -0.005(2)
C25 0.030(3) 0.030(3) 0.032(3) 0.000(2) 0.007(2) -0.0026(19)
C26 0.030(2) 0.025(2) 0.021(2) -0.0035(18) 0.0031(18) -0.0021(18)
C27 0.026(2) 0.025(2) 0.032(3) -0.0024(19) 0.006(2) -0.0035(18)
C28 0.028(2) 0.022(2) 0.035(3) 0.0013(19) 0.005(2) -0.0006(18)
C29 0.028(2) 0.026(2) 0.034(3) -0.001(2) 0.005(2) 0.0025(19)
C30 0.025(2) 0.036(3) 0.047(3) 0.002(2) 0.010(2) 0.001(2)
C31 0.027(2) 0.026(2) 0.032(3) 0.0006(19) 0.0052(19) -0.0018(18)
C32 0.025(2) 0.031(3) 0.030(3) -0.0011(19) 0.0018(19) -0.0095(19)
C33 0.022(2) 0.027(2) 0.036(3) 0.002(2) 0.0061(19) -0.0026(18)
C34 0.034(3) 0.025(2) 0.032(3) 0.0058(19) 0.006(2) 0.0049(19)
C35 0.027(2) 0.030(2) 0.023(2) 0.0005(19) 0.0033(18) 0.0084(19)
C36 0.029(2) 0.023(2) 0.029(3) 0.0050(18) 0.001(2) 0.0036(18)
C37 0.027(2) 0.021(2) 0.031(3) 0.0014(18) 0.0035(19) 0.0040(18)

loop_
_atom_type_symbol
_atom_type_description
_atom_type_scat_dispersion_real
_atom_type_scat_dispersion_imag
_atom_type_scat_source
C C 0.0033 0.0016 'International Tables Vol C Tables 4.2.6.8 and 6.1.1.4'
H H 0.0000 0.0000 'International Tables Vol C Tables 4.2.6.8 and 6.1.1.4'
N N 0.0061 0.0033 'International Tables Vol C Tables 4.2.6.8 and 6.1.1.4'
P P 0.1023 0.0942 'International Tables Vol C Tables 4.2.6.8 and 6.1.1.4'
W W -0.8490 6.8722 'International Tables Vol C Tables 4.2.6.8 and 6.1.1.4'

loop_
_geom_angle_atom_site_label_1
_geom_angle_atom_site_label_2
_geom_angle_atom_site_label_3
_geom_angle
P1 W1 P2 155.10(4)
N1 W1 P1 79.99(10)
N1 W1 P2 77.40(10)
C32 W1 P1 123.17(12)
C32 W1 P2 81.19(12)
C32 W1 N1 154.44(15)
C32 W1 C33 37.07(16)
C32 W1 C36 81.37(17)
C32 W1 C37 96.99(17)
C33 W1 P1 86.51(12)
C33 W1 P2 118.16(12)
C33 W1 N1 157.88(15)
C33 W1 C36 88.76(17)
C33 W1 C37 81.73(16)
C34 W1 P1 86.05(13)
C34 W1 P2 94.69(13)
C34 W1 N1 116.33(15)
C34 W1 C32 79.01(18)
C34 W1 C33 79.76(17)
C34 W1 C35 37.60(16)
C34 W1 C36 159.19(17)
C34 W1 C37 153.81(18)
C35 W1 P1 80.19(12)
C35 W1 P2 85.28(12)
C35 W1 N1 78.75(15)
C35 W1 C32 113.36(17)
C35 W1 C33 116.25(17)
C35 W1 C36 153.80(17)
C35 W1 C37 147.94(16)
C36 W1 P1 110.71(12)
C36 W1 P2 75.41(12)
C36 W1 N1 79.86(15)
C37 W1 P1 74.44(12)
C37 W1 P2 110.39(12)
C37 W1 N1 77.82(14)
C37 W1 C36 36.59(16)
C6 P1 W1 101.09(15)
C6 P1 C13 102.5(2)
C7 P1 W1 121.18(15)
C7 P1 C6 106.5(2)
C7 P1 C13 98.2(2)
C13 P1 W1 124.97(14)
C19 P2 W1 103.15(15)
C20 P2 W1 121.45(14)
C20 P2 C19 103.8(2)
C20 P2 C26 101.3(2)
C26 P2 W1 120.90(15)
C26 P2 C19 103.9(2)
C1 N1 W1 122.0(3)
C1 N1 C5 117.8(4)
C5 N1 W1 120.1(3)
N1 C1 C2 121.9(4)
N1 C1 C19 120.2(4)
C2 C1 C19 117.8(4)
C3 C2 C1 119.8(4)
C4 C3 C2 118.5(4)
C3 C4 C5 119.9(4)
N1 C5 C4 121.8(4)
N1 C5 C6 119.0(4)
C4 C5 C6 118.8(4)
C5 C6 P1 114.7(3)
C8 C7 P1 123.8(4)
C12 C7 P1 118.5(4)
C12 C7 C8 117.7(4)
C9 C8 C7 120.2(5)
C10 C9 C8 120.7(5)
C9 C10 C11 119.7(5)
C10 C11 C12 119.8(5)
C11 C12 C7 121.9(5)
C14 C13 P1 124.3(3)
C18 C13 P1 117.4(3)
C18 C13 C14 118.1(4)
C15 C14 C13 120.6(4)
C16 C15 C14 120.6(5)
C17 C16 C15 119.2(4)
C16 C17 C18 120.3(4)
C17 C18 C13 121.1(4)
C1 C19 P2 112.3(3)
C21 C20 P2 123.5(4)
C21 C20 C25 117.5(4)
C25 C20 P2 118.9(3)
C20 C21 C22 119.9(5)
C23 C22 C21 121.0(4)
C22 C23 C24 119.5(5)
C23 C24 C25 120.3(5)
C24 C25 C20 121.5(4)
C27 C26 P2 117.6(3)
C31 C26 P2 124.6(3)
C31 C26 C27 117.6(4)
C28 C27 C26 121.1(4)
C29 C28 C27 120.1(4)
C28 C29 C30 119.6(4)
C29 C30 C31 120.3(4)
C26 C31 C30 121.2(4)
C33 C32 W1 71.7(2)
C32 C33 W1 71.3(2)
C35 C34 W1 71.9(2)
C34 C35 W1 70.5(2)
C37 C36 W1 71.3(2)
C36 C37 W1 72.1(2)

loop_
_geom_bond_atom_site_label_1
_geom_bond_atom_site_label_2
_geom_bond_distance
W1 P1 2.4349(12)
W1 P2 2.4354(11)
W1 N1 2.276(3)
W1 C32 2.246(4)
W1 C33 2.252(4)
W1 C34 2.225(4)
W1 C35 2.243(4)
W1 C36 2.269(4)
W1 C37 2.257(4)
P1 C6 1.838(4)
P1 C7 1.834(5)
P1 C13 1.851(4)
P2 C19 1.844(4)
P2 C20 1.838(4)
P2 C26 1.842(5)
N1 C1 1.350(6)
N1 C5 1.361(6)
C1 C2 1.395(6)
C1 C19 1.499(6)
C2 C3 1.376(6)
C3 C4 1.372(7)
C4 C5 1.391(6)
C5 C6 1.497(6)
C7 C8 1.395(6)
C7 C12 1.388(7)
C8 C9 1.393(7)
C9 C10 1.373(8)
C10 C11 1.376(7)
C11 C12 1.381(7)
C13 C14 1.400(6)
C13 C18 1.393(6)
C14 C15 1.388(6)
C15 C16 1.386(7)
C16 C17 1.385(7)
C17 C18 1.387(6)
C20 C21 1.377(6)
C20 C25 1.397(6)
C21 C22 1.426(7)
C22 C23 1.342(7)
C23 C24 1.370(7)
C24 C25 1.384(6)
C26 C27 1.400(6)
C26 C31 1.384(6)
C27 C28 1.388(6)
C28 C29 1.373(6)
C29 C30 1.384(6)
C30 C31 1.385(6)
C32 C33 1.430(6)
C34 C35 1.440(6)
C36 C37 1.421(6)

loop_
_geom_torsion_atom_site_label_1
_geom_torsion_atom_site_label_2
_geom_torsion_atom_site_label_3
_geom_torsion_atom_site_label_4
_geom_torsion
W1 P1 C6 C5 -22.3(4)
W1 P1 C7 C8 109.2(4)
W1 P1 C7 C12 -68.4(4)
W1 P1 C13 C14 -124.1(3)
W1 P1 C13 C18 60.2(4)
W1 P2 C19 C1 -22.3(3)
W1 P2 C20 C21 -93.2(4)
W1 P2 C20 C25 82.5(4)
W1 P2 C26 C27 -57.2(4)
W1 P2 C26 C31 118.1(4)
W1 N1 C1 C2 -174.0(3)
W1 N1 C1 C19 3.6(5)
W1 N1 C5 C4 172.1(3)
W1 N1 C5 C6 -15.1(5)
P1 C7 C8 C9 -178.5(4)
P1 C7 C12 C11 178.2(4)
P1 C13 C14 C15 -175.1(3)
P1 C13 C18 C17 175.2(4)
P2 C20 C21 C22 174.7(4)
P2 C20 C25 C24 -177.5(4)
P2 C26 C27 C28 176.4(4)
P2 C26 C31 C30 -175.6(4)
N1 C1 C2 C3 1.5(6)
N1 C1 C19 P2 14.3(5)
N1 C5 C6 P1 26.1(5)
C1 N1 C5 C4 -4.3(6)
C1 N1 C5 C6 168.6(4)
C1 C2 C3 C4 -3.2(6)
C2 C1 C19 P2 -168.0(3)
C2 C3 C4 C5 1.2(6)
C3 C4 C5 N1 2.6(7)
C3 C4 C5 C6 -170.3(4)
C4 C5 C6 P1 -160.9(3)
C5 N1 C1 C2 2.2(6)
C5 N1 C1 C19 179.9(4)
C6 P1 C7 C8 -5.2(5)
C6 P1 C7 C12 177.1(4)
C6 P1 C13 C14 -10.8(4)
C6 P1 C13 C18 173.5(4)
C7 P1 C6 C5 105.2(4)
C7 P1 C13 C14 98.3(4)
C7 P1 C13 C18 -77.5(4)
C7 C8 C9 C10 0.7(8)
C8 C7 C12 C11 0.4(7)
C8 C9 C10 C11 -0.1(8)
C9 C10 C11 C12 -0.3(8)
C10 C11 C12 C7 0.2(8)
C12 C7 C8 C9 -0.8(7)
C13 P1 C6 C5 -152.2(3)
C13 P1 C7 C8 -110.9(4)
C13 P1 C7 C12 71.4(4)
C13 C14 C15 C16 0.6(7)
C14 C13 C18 C17 -0.8(7)
C14 C15 C16 C17 -1.6(7)
C15 C16 C17 C18 1.4(7)
C16 C17 C18 C13 -0.2(7)
C18 C13 C14 C15 0.6(7)
C19 P2 C20 C21 21.9(5)
C19 P2 C20 C25 -162.3(4)
C19 P2 C26 C27 -172.1(4)
C19 P2 C26 C31 3.2(4)
C19 C1 C2 C3 -176.2(4)
C20 P2 C19 C1 -149.8(3)
C20 P2 C26 C27 80.5(4)
C20 P2 C26 C31 -104.2(4)
C20 C21 C22 C23 5.4(9)
C21 C20 C25 C24 -1.6(7)
C21 C22 C23 C24 -7.0(9)
C22 C23 C24 C25 4.3(8)
C23 C24 C25 C20 0.0(8)
C25 C20 C21 C22 -1.1(8)
C26 P2 C19 C1 104.6(3)
C26 P2 C20 C21 129.5(4)
C26 P2 C20 C25 -54.8(4)
C26 C27 C28 C29 -1.3(7)
C27 C26 C31 C30 -0.3(7)
C27 C28 C29 C30 1.2(7)
C28 C29 C30 C31 -0.8(8)
C29 C30 C31 C26 0.3(8)
C31 C26 C27 C28 0.8(7)
